data_4326673
loop_
_publ_author_name
'Shabana Khan'
'Reent Michel'
'Debasis Koley'
'Herbert W. Roesky'
'Dietmar Stalke'

_publ_section_title
;
 Reactivity Studies of a Disilene with N2O and Elemental Sulfur
;
_journal_name_full 'Inorganic Chemistry'
_journal_page_first 10878
_journal_page_last 10883
_journal_paper_doi 10.1021/ic201419m
_journal_volume 50
_journal_year 2011
_chemical_formula_sum 'C32 H66 N2 O2 Si6'
_chemical_formula_weight 679.41
_chemical_name_systematic
; 

 ? 

;
_space_group_IT_number 14
_symmetry_cell_setting monoclinic
_symmetry_space_group_name_Hall '-P 2yn'
_symmetry_space_group_name_H-M 'P 1 21/n 1'
_atom_sites_solution_hydrogens geom
_atom_sites_solution_primary direct
_atom_sites_solution_secondary difmap
_audit_creation_method SHELXL-97
_cell_angle_alpha 90.00
_cell_angle_beta 97.54(2)
_cell_angle_gamma 90.00
_cell_formula_units_Z 4
_cell_length_a 11.535(2)
_cell_length_b 15.483(2)
_cell_length_c 22.378(2)
_cell_measurement_reflns_used 9961
_cell_measurement_temperature 100(2)
_cell_measurement_theta_max 30.996
_cell_measurement_theta_min 2.259
_cell_volume 3962.1(9)
_computing_cell_refinement 'SAINT V7.68A'
_computing_data_collection 'APEX2 v2011.2'
_computing_data_reduction 'SAINT V7.68A'
_computing_molecular_graphics 'XSHELL in SHELXTL-97'
_computing_publication_material 'XSHELL in SHELXTL-97'
_computing_structure_refinement 'SHELXL in SHELXTL Version 2008/3'
_computing_structure_solution 'SHELXS in SHELXTL Version 2008/3'
_diffrn_ambient_temperature 100(2)
_diffrn_measured_fraction_theta_full 0.999
_diffrn_measured_fraction_theta_max 0.999
_diffrn_measurement_device_type 'Smart APEX II Ultra'
_diffrn_measurement_method 'omega scans'
_diffrn_radiation_monochromator mirror
_diffrn_radiation_source 'INCOATEC Mo Microsource'
_diffrn_radiation_type MoK\a
_diffrn_radiation_wavelength 0.71073
_diffrn_reflns_av_R_equivalents 0.0274
_diffrn_reflns_av_sigmaI/netI 0.0174
_diffrn_reflns_limit_h_max 16
_diffrn_reflns_limit_h_min -16
_diffrn_reflns_limit_k_max 22
_diffrn_reflns_limit_k_min -22
_diffrn_reflns_limit_l_max 32
_diffrn_reflns_limit_l_min -32
_diffrn_reflns_number 84348
_diffrn_reflns_theta_full 31.06
_diffrn_reflns_theta_max 31.06
_diffrn_reflns_theta_min 1.60
_exptl_absorpt_coefficient_mu 0.240
_exptl_absorpt_correction_T_max 1.0000
_exptl_absorpt_correction_T_min 0.9438
_exptl_absorpt_correction_type multi-scan
_exptl_absorpt_process_details 'SADABS 2008/1'
_exptl_crystal_colour colourless
_exptl_crystal_density_diffrn 1.139
_exptl_crystal_description block
_exptl_crystal_F_000 1488
_exptl_crystal_size_max 0.2
_exptl_crystal_size_mid 0.05
_exptl_crystal_size_min 0.03
_refine_diff_density_max 0.578
_refine_diff_density_min -0.283
_refine_diff_density_rms 0.062
_refine_ls_extinction_method none
_refine_ls_goodness_of_fit_ref 1.058
_refine_ls_hydrogen_treatment mixed
_refine_ls_matrix_type full
_refine_ls_number_parameters 401
_refine_ls_number_reflns 12685
_refine_ls_number_restraints 0
_refine_ls_restrained_S_all 1.058
_refine_ls_R_factor_all 0.0427
_refine_ls_R_factor_gt 0.0346
_refine_ls_shift/su_max 0.002
_refine_ls_shift/su_mean 0.000
_refine_ls_structure_factor_coef Fsqd
_refine_ls_weighting_details 'calc w=1/[\s^2^(Fo^2^)+(0.0466P)^2^+1.5002P] where P=(Fo^2^+2Fc^2^)/3'
_refine_ls_weighting_scheme calc
_refine_ls_wR_factor_gt 0.0907
_refine_ls_wR_factor_ref 0.0952
_reflns_number_gt 10867
_reflns_number_total 12685
_reflns_threshold_expression >2sigma(I)
_cod_data_source_file ic201419m_si_001_1.cif
_cod_data_source_block p21n
_cod_database_code 4326673

loop_
_symmetry_equiv_pos_as_xyz
'x, y, z'
'-x+1/2, y+1/2, -z+1/2'
'-x, -y, -z'
'x-1/2, -y-1/2, z-1/2'

loop_
_atom_site_label
_atom_site_type_symbol
_atom_site_fract_x
_atom_site_fract_y
_atom_site_fract_z
_atom_site_U_iso_or_equiv
_atom_site_adp_type
_atom_site_occupancy
_atom_site_symmetry_multiplicity
_atom_site_calc_flag
_atom_site_refinement_flags
Si1 Si 0.76738(2) 0.758774(17) 0.101983(12) 0.01139(6) Uani 1 1 d .
Si2 Si 0.91575(2) 0.758015(18) 0.188059(12) 0.01198(6) Uani 1 1 d .
Si3 Si 0.83557(3) 0.66293(2) -0.006677(13) 0.01793(7) Uani 1 1 d .
Si4 Si 0.80891(3) 0.85591(2) -0.011682(13) 0.01760(7) Uani 1 1 d .
Si5 Si 1.14296(3) 0.65649(2) 0.179857(15) 0.02198(7) Uani 1 1 d .
Si6 Si 1.14002(3) 0.85038(2) 0.172692(14) 0.01981(7) Uani 1 1 d .
O1 O 0.84144(6) 0.83409(5) 0.14574(3) 0.01404(13) Uani 1 1 d .
O2 O 0.83700(6) 0.68267(5) 0.14699(3) 0.01438(14) Uani 1 1 d .
N1 N 0.80084(8) 0.75898(6) 0.02939(4) 0.01411(16) Uani 1 1 d .
N2 N 1.06208(8) 0.75334(6) 0.17934(4) 0.01588(16) Uani 1 1 d .
C14 C 0.60517(9) 0.75882(7) 0.10934(5) 0.01463(18) Uani 1 1 d .
C24 C 0.89395(9) 0.76336(7) 0.27164(5) 0.01573(18) Uani 1 1 d .
C32 C 0.84406(10) 0.67943(7) 0.29241(5) 0.0194(2) Uani 1 1 d .
C20 C 0.47218(9) 0.78402(7) 0.02338(5) 0.01675(19) Uani 1 1 d .
C22 C 0.54051(9) 0.82482(7) 0.06839(5) 0.01616(18) Uani 1 1 d .
C18 C 0.48334(9) 0.69077(7) 0.03209(5) 0.0182(2) Uani 1 1 d .
C16 C 0.55611(9) 0.67448(7) 0.08352(5) 0.01689(19) Uani 1 1 d .
C26 C 0.80321(10) 0.82886(8) 0.28562(5) 0.0194(2) Uani 1 1 d .
C21 C 0.54413(12) 0.91947(8) 0.08239(6) 0.0277(3) Uani 1 1 d .
H21A H 0.5320 0.9525 0.0447 0.042 Uiso 1 1 calc R
H21B H 0.6204 0.9342 0.1047 0.042 Uiso 1 1 calc R
H21C H 0.4823 0.9336 0.1069 0.042 Uiso 1 1 calc R
C4 C 0.67309(11) 0.87666(8) -0.06476(5) 0.0230(2) Uani 1 1 d .
H4A H 0.6500 0.8238 -0.0874 0.035 Uiso 1 1 calc R
H4B H 0.6877 0.9227 -0.0929 0.035 Uiso 1 1 calc R
H4C H 0.6102 0.8943 -0.0419 0.035 Uiso 1 1 calc R
C30 C 0.74308(10) 0.69541(9) 0.31440(5) 0.0236(2) Uani 1 1 d .
C13 C 0.58716(10) 0.77108(9) 0.17552(5) 0.0237(2) Uani 1 1 d .
H13A H 0.5036 0.7673 0.1792 0.036 Uiso 1 1 calc R
H13B H 0.6168 0.8279 0.1895 0.036 Uiso 1 1 calc R
H13C H 0.6296 0.7259 0.2001 0.036 Uiso 1 1 calc R
C19 C 0.38866(11) 0.82373(9) -0.02601(5) 0.0260(2) Uani 1 1 d .
H19A H 0.3092 0.8035 -0.0229 0.039 Uiso 1 1 calc R
H19B H 0.4107 0.8069 -0.0652 0.039 Uiso 1 1 calc R
H19C H 0.3915 0.8868 -0.0222 0.039 Uiso 1 1 calc R
C1 C 0.78331(11) 0.56392(8) 0.02834(6) 0.0266(2) Uani 1 1 d .
H1A H 0.8136 0.5630 0.0714 0.040 Uiso 1 1 calc R
H1B H 0.8112 0.5128 0.0087 0.040 Uiso 1 1 calc R
H1C H 0.6976 0.5638 0.0235 0.040 Uiso 1 1 calc R
C23 C 1.01011(10) 0.78340(8) 0.31188(5) 0.0210(2) Uani 1 1 d .
H23A H 1.0385 0.8404 0.3014 0.032 Uiso 1 1 calc R
H23B H 1.0683 0.7394 0.3055 0.032 Uiso 1 1 calc R
H23C H 0.9972 0.7831 0.3543 0.032 Uiso 1 1 calc R
C28 C 0.71871(10) 0.78800(9) 0.31104(5) 0.0239(2) Uani 1 1 d .
C11 C 1.05674(11) 0.94777(8) 0.19109(6) 0.0256(2) Uani 1 1 d .
H11A H 0.9780 0.9460 0.1685 0.038 Uiso 1 1 calc R
H11B H 1.0973 0.9999 0.1800 0.038 Uiso 1 1 calc R
H11C H 1.0511 0.9487 0.2344 0.038 Uiso 1 1 calc R
C17 C 0.41616(12) 0.62676(9) -0.00900(6) 0.0300(3) Uani 1 1 d .
H17A H 0.3323 0.6384 -0.0109 0.045 Uiso 1 1 calc R
H17B H 0.4329 0.5682 0.0064 0.045 Uiso 1 1 calc R
H17C H 0.4394 0.6317 -0.0495 0.045 Uiso 1 1 calc R
C6 C 0.83808(13) 0.95189(8) 0.03813(6) 0.0284(3) Uani 1 1 d .
H6A H 0.7787 0.9554 0.0656 0.043 Uiso 1 1 calc R
H6B H 0.8353 1.0043 0.0134 0.043 Uiso 1 1 calc R
H6C H 0.9157 0.9465 0.0616 0.043 Uiso 1 1 calc R
C7 C 1.25584(11) 0.66155(11) 0.12717(7) 0.0339(3) Uani 1 1 d .
H7A H 1.2179 0.6747 0.0864 0.051 Uiso 1 1 calc R
H7B H 1.2959 0.6058 0.1270 0.051 Uiso 1 1 calc R
H7C H 1.3128 0.7068 0.1405 0.051 Uiso 1 1 calc R
C15 C 0.57487(11) 0.59125(8) 0.11752(6) 0.0265(2) Uani 1 1 d .
H15A H 0.5487 0.5430 0.0908 0.040 Uiso 1 1 calc R
H15B H 0.5300 0.5919 0.1518 0.040 Uiso 1 1 calc R
H15C H 0.6582 0.5844 0.1322 0.040 Uiso 1 1 calc R
C8 C 1.05207(12) 0.55998(8) 0.15532(6) 0.0288(3) Uani 1 1 d .
H8A H 0.9802 0.5610 0.1743 0.043 Uiso 1 1 calc R
H8B H 1.0962 0.5073 0.1674 0.043 Uiso 1 1 calc R
H8C H 1.0320 0.5609 0.1114 0.043 Uiso 1 1 calc R
C31 C 0.90636(13) 0.59494(8) 0.29213(6) 0.0302(3) Uani 1 1 d .
H31A H 0.8623 0.5507 0.3109 0.045 Uiso 1 1 calc R
H31B H 0.9847 0.6004 0.3148 0.045 Uiso 1 1 calc R
H31C H 0.9130 0.5782 0.2505 0.045 Uiso 1 1 calc R
C25 C 0.81355(12) 0.92329(8) 0.27498(6) 0.0280(3) Uani 1 1 d .
H25A H 0.7521 0.9539 0.2928 0.042 Uiso 1 1 calc R
H25B H 0.8051 0.9345 0.2315 0.042 Uiso 1 1 calc R
H25C H 0.8903 0.9436 0.2937 0.042 Uiso 1 1 calc R
C3 C 0.99667(12) 0.65230(10) -0.00526(6) 0.0307(3) Uani 1 1 d .
H3A H 1.0241 0.6949 -0.0326 0.046 Uiso 1 1 calc R
H3B H 1.0153 0.5940 -0.0182 0.046 Uiso 1 1 calc R
H3C H 1.0354 0.6624 0.0358 0.046 Uiso 1 1 calc R
C2 C 0.76306(14) 0.65973(9) -0.08645(6) 0.0338(3) Uani 1 1 d .
H2A H 0.6780 0.6609 -0.0870 0.051 Uiso 1 1 calc R
H2B H 0.7856 0.6067 -0.1058 0.051 Uiso 1 1 calc R
H2C H 0.7876 0.7100 -0.1083 0.051 Uiso 1 1 calc R
C12 C 1.27907(11) 0.85300(10) 0.22607(6) 0.0310(3) Uani 1 1 d .
H12A H 1.2609 0.8515 0.2676 0.047 Uiso 1 1 calc R
H12B H 1.3221 0.9061 0.2197 0.047 Uiso 1 1 calc R
H12C H 1.3271 0.8028 0.2188 0.047 Uiso 1 1 calc R
C10 C 1.17455(13) 0.86552(10) 0.09415(6) 0.0335(3) Uani 1 1 d .
H10A H 1.2378 0.8262 0.0869 0.050 Uiso 1 1 calc R
H10B H 1.1992 0.9253 0.0889 0.050 Uiso 1 1 calc R
H10C H 1.1048 0.8530 0.0655 0.050 Uiso 1 1 calc R
C29 C 0.66539(13) 0.63106(11) 0.33964(6) 0.0360(3) Uani 1 1 d .
H29A H 0.5882 0.6313 0.3154 0.054 Uiso 1 1 calc R
H29B H 0.6573 0.6465 0.3814 0.054 Uiso 1 1 calc R
H29C H 0.6999 0.5733 0.3387 0.054 Uiso 1 1 calc R
C5 C 0.93196(12) 0.85411(10) -0.05852(6) 0.0305(3) Uani 1 1 d .
H5A H 1.0061 0.8453 -0.0324 0.046 Uiso 1 1 calc R
H5B H 0.9344 0.9092 -0.0799 0.046 Uiso 1 1 calc R
H5C H 0.9198 0.8069 -0.0878 0.046 Uiso 1 1 calc R
C27 C 0.61301(13) 0.82694(12) 0.33270(7) 0.0401(4) Uani 1 1 d .
H27A H 0.6157 0.8899 0.3286 0.060 Uiso 1 1 calc R
H27B H 0.6118 0.8118 0.3751 0.060 Uiso 1 1 calc R
H27C H 0.5423 0.8047 0.3085 0.060 Uiso 1 1 calc R
C9 C 1.22378(13) 0.63191(11) 0.25610(7) 0.0376(3) Uani 1 1 d .
H9A H 1.2656 0.6837 0.2723 0.056 Uiso 1 1 calc R
H9B H 1.2800 0.5853 0.2527 0.056 Uiso 1 1 calc R
H9C H 1.1681 0.6139 0.2832 0.056 Uiso 1 1 calc R

loop_
_atom_site_aniso_label
_atom_site_aniso_U_11
_atom_site_aniso_U_22
_atom_site_aniso_U_33
_atom_site_aniso_U_23
_atom_site_aniso_U_13
_atom_site_aniso_U_12
Si1 0.01134(12) 0.01141(12) 0.01110(12) -0.00019(9) 0.00026(9) 0.00025(9)
Si2 0.01083(12) 0.01305(12) 0.01173(12) 0.00142(9) 0.00020(9) -0.00014(9)
Si3 0.01778(14) 0.02026(14) 0.01527(13) -0.00441(10) 0.00037(10) 0.00451(11)
Si4 0.02077(14) 0.01876(14) 0.01283(13) 0.00223(10) 0.00060(10) -0.00390(11)
Si5 0.01600(14) 0.02710(16) 0.02238(15) 0.00138(12) 0.00082(11) 0.00768(12)
Si6 0.01470(13) 0.02614(16) 0.01818(14) 0.00176(11) 0.00063(10) -0.00622(11)
O1 0.0147(3) 0.0130(3) 0.0137(3) 0.0003(2) -0.0009(2) -0.0003(3)
O2 0.0137(3) 0.0136(3) 0.0152(3) 0.0007(3) -0.0006(2) 0.0000(3)
N1 0.0155(4) 0.0148(4) 0.0120(4) -0.0010(3) 0.0016(3) -0.0005(3)
N2 0.0114(4) 0.0190(4) 0.0170(4) 0.0023(3) 0.0010(3) 0.0005(3)
C14 0.0124(4) 0.0170(4) 0.0140(4) -0.0007(3) -0.0001(3) 0.0012(3)
C24 0.0149(4) 0.0196(5) 0.0123(4) 0.0011(3) 0.0005(3) -0.0014(4)
C32 0.0214(5) 0.0221(5) 0.0139(4) 0.0046(4) -0.0005(4) -0.0046(4)
C20 0.0139(4) 0.0203(5) 0.0155(4) 0.0001(4) -0.0003(3) 0.0017(4)
C22 0.0143(4) 0.0153(4) 0.0185(4) -0.0018(4) 0.0005(3) 0.0025(3)
C18 0.0151(4) 0.0192(5) 0.0202(5) -0.0044(4) 0.0021(4) -0.0037(4)
C16 0.0137(4) 0.0146(4) 0.0227(5) 0.0016(4) 0.0034(4) -0.0012(3)
C26 0.0213(5) 0.0236(5) 0.0128(4) -0.0028(4) 0.0004(4) 0.0018(4)
C21 0.0296(6) 0.0167(5) 0.0352(6) -0.0058(4) -0.0016(5) 0.0047(4)
C4 0.0267(6) 0.0232(5) 0.0179(5) 0.0038(4) -0.0017(4) 0.0007(4)
C30 0.0220(5) 0.0353(6) 0.0134(4) 0.0029(4) 0.0015(4) -0.0076(5)
C13 0.0150(5) 0.0404(7) 0.0159(5) -0.0022(4) 0.0027(4) 0.0004(4)
C19 0.0208(5) 0.0348(7) 0.0204(5) 0.0039(5) -0.0044(4) 0.0037(5)
C1 0.0260(6) 0.0173(5) 0.0362(6) -0.0077(5) 0.0025(5) 0.0015(4)
C23 0.0190(5) 0.0284(6) 0.0145(4) 0.0016(4) -0.0021(4) -0.0035(4)
C28 0.0200(5) 0.0380(7) 0.0138(5) -0.0021(4) 0.0028(4) 0.0007(5)
C11 0.0254(6) 0.0209(5) 0.0292(6) 0.0016(4) -0.0017(4) -0.0076(4)
C17 0.0279(6) 0.0290(6) 0.0319(6) -0.0104(5) -0.0007(5) -0.0091(5)
C6 0.0445(7) 0.0180(5) 0.0210(5) 0.0036(4) -0.0019(5) -0.0096(5)
C7 0.0167(5) 0.0502(9) 0.0352(7) -0.0082(6) 0.0048(5) 0.0055(5)
C15 0.0217(5) 0.0191(5) 0.0390(7) 0.0094(5) 0.0051(5) -0.0011(4)
C8 0.0301(6) 0.0207(6) 0.0360(7) 0.0014(5) 0.0057(5) 0.0088(5)
C31 0.0355(7) 0.0227(6) 0.0324(6) 0.0094(5) 0.0046(5) -0.0007(5)
C25 0.0353(7) 0.0225(6) 0.0264(6) -0.0052(4) 0.0055(5) 0.0049(5)
C3 0.0239(6) 0.0409(7) 0.0287(6) 0.0055(5) 0.0092(5) 0.0106(5)
C2 0.0432(8) 0.0337(7) 0.0213(6) -0.0116(5) -0.0079(5) 0.0123(6)
C12 0.0166(5) 0.0450(8) 0.0302(6) -0.0052(5) -0.0015(4) -0.0066(5)
C10 0.0349(7) 0.0424(8) 0.0243(6) 0.0053(5) 0.0077(5) -0.0118(6)
C29 0.0329(7) 0.0495(9) 0.0268(6) 0.0061(6) 0.0086(5) -0.0162(6)
C5 0.0268(6) 0.0440(8) 0.0217(6) 0.0073(5) 0.0068(5) -0.0064(5)
C27 0.0308(7) 0.0615(10) 0.0309(7) -0.0036(7) 0.0143(6) 0.0071(7)
C9 0.0333(7) 0.0453(8) 0.0319(7) 0.0054(6) -0.0049(6) 0.0201(6)

loop_
_atom_type_symbol
_atom_type_description
_atom_type_scat_dispersion_real
_atom_type_scat_dispersion_imag
_atom_type_scat_source
C C 0.0033 0.0016 'International Tables Vol C Tables 4.2.6.8 and 6.1.1.4'
H H 0.0000 0.0000 'International Tables Vol C Tables 4.2.6.8 and 6.1.1.4'
N N 0.0061 0.0033 'International Tables Vol C Tables 4.2.6.8 and 6.1.1.4'
O O 0.0106 0.0060 'International Tables Vol C Tables 4.2.6.8 and 6.1.1.4'
Si Si 0.0817 0.0704 'International Tables Vol C Tables 4.2.6.8 and 6.1.1.4'

loop_
_geom_angle_atom_site_label_1
_geom_angle_atom_site_label_2
_geom_angle_atom_site_label_3
_geom_angle
O1 Si1 O2 88.34(4)
O1 Si1 N1 112.90(4)
O2 Si1 N1 114.71(4)
O1 Si1 C14 112.34(4)
O2 Si1 C14 110.26(4)
N1 Si1 C14 115.34(5)
O1 Si1 Si2 44.17(3)
O2 Si1 Si2 44.24(3)
N1 Si1 Si2 122.21(4)
C14 Si1 Si2 122.45(4)
O1 Si2 O2 88.81(4)
O1 Si2 N2 113.64(4)
O2 Si2 N2 112.11(4)
O1 Si2 C24 113.42(4)
O2 Si2 C24 115.65(4)
N2 Si2 C24 111.51(5)
O1 Si2 Si1 44.41(3)
O2 Si2 Si1 44.48(3)
N2 Si2 Si1 120.92(4)
C24 Si2 Si1 127.57(4)
N1 Si3 C1 113.40(5)
N1 Si3 C3 110.67(6)
C1 Si3 C3 107.35(6)
N1 Si3 C2 111.06(5)
C1 Si3 C2 104.57(7)
C3 Si3 C2 109.53(7)
N1 Si4 C6 112.58(5)
N1 Si4 C4 112.33(5)
C6 Si4 C4 108.33(6)
N1 Si4 C5 111.95(6)
C6 Si4 C5 104.86(7)
C4 Si4 C5 106.33(6)
N2 Si5 C8 113.72(5)
N2 Si5 C7 111.81(6)
C8 Si5 C7 105.01(7)
N2 Si5 C9 112.21(6)
C8 Si5 C9 107.38(7)
C7 Si5 C9 106.17(7)
N2 Si6 C11 112.76(5)
N2 Si6 C10 111.08(6)
C11 Si6 C10 106.64(7)
N2 Si6 C12 111.58(6)
C11 Si6 C12 105.38(6)
C10 Si6 C12 109.11(7)
Si2 O1 Si1 91.42(4)
Si2 O2 Si1 91.29(4)
Si1 N1 Si3 121.60(5)
Si1 N1 Si4 121.77(5)
Si3 N1 Si4 116.56(5)
Si2 N2 Si5 123.97(5)
Si2 N2 Si6 119.32(5)
Si5 N2 Si6 116.65(5)
C22 C14 C16 102.93(8)
C22 C14 C13 112.65(9)
C16 C14 C13 112.68(9)
C22 C14 Si1 111.28(7)
C16 C14 Si1 106.91(7)
C13 C14 Si1 110.09(7)
C32 C24 C26 102.08(9)
C32 C24 C23 109.15(9)
C26 C24 C23 108.31(9)
C32 C24 Si2 111.37(7)
C26 C24 Si2 114.26(7)
C23 C24 Si2 111.22(7)
C30 C32 C31 127.08(11)
C30 C32 C24 109.61(10)
C31 C32 C24 123.13(10)
C22 C20 C18 109.27(9)
C22 C20 C19 127.82(11)
C18 C20 C19 122.73(10)
C20 C22 C21 127.64(10)
C20 C22 C14 109.31(9)
C21 C22 C14 122.64(9)
C16 C18 C20 109.33(9)
C16 C18 C17 127.66(11)
C20 C18 C17 122.89(10)
C18 C16 C15 128.55(10)
C18 C16 C14 108.88(9)
C15 C16 C14 121.90(10)
C28 C26 C25 127.27(11)
C28 C26 C24 109.22(10)
C25 C26 C24 123.43(10)
C32 C30 C28 109.37(10)
C32 C30 C29 127.19(13)
C28 C30 C29 123.44(12)
C26 C28 C30 109.70(10)
C26 C28 C27 127.75(13)
C30 C28 C27 122.55(12)

loop_
_geom_bond_atom_site_label_1
_geom_bond_atom_site_label_2
_geom_bond_distance
Si1 O1 1.6820(8)
Si1 O2 1.6840(8)
Si1 N1 1.7182(9)
Si1 C14 1.8996(11)
Si1 Si2 2.4030(7)
Si2 O1 1.6750(8)
Si2 O2 1.6768(8)
Si2 N2 1.7260(10)
Si2 C24 1.9213(11)
Si3 N1 1.7631(9)
Si3 C1 1.8577(14)
Si3 C3 1.8618(14)
Si3 C2 1.8700(13)
Si4 N1 1.7687(9)
Si4 C6 1.8616(13)
Si4 C4 1.8655(12)
Si4 C5 1.8721(14)
Si5 N2 1.7653(10)
Si5 C8 1.8661(14)
Si5 C7 1.8693(14)
Si5 C9 1.8729(14)
Si6 N2 1.7672(10)
Si6 C11 1.8628(14)
Si6 C10 1.8672(14)
Si6 C12 1.8704(13)
C14 C22 1.5037(14)
C14 C16 1.5080(15)
C14 C13 1.5341(15)
C24 C32 1.5186(15)
C24 C26 1.5192(16)
C24 C23 1.5447(15)
C32 C30 1.3455(17)
C32 C31 1.4929(18)
C20 C22 1.3515(14)
C20 C18 1.4604(16)
C20 C19 1.4994(15)
C22 C21 1.4979(16)
C18 C16 1.3561(15)
C18 C17 1.4971(16)
C16 C15 1.4977(16)
C26 C28 1.3488(17)
C26 C25 1.4885(17)
C30 C28 1.461(2)
C30 C29 1.4994(18)
C28 C27 1.4968(18)
